data_2018002
loop_
_publ_author_name
'Lemmerer, A.'

_publ_section_title
;
 Six two- and three-component ammonium carboxylate salt structures with
 a ladder-type hydrogen-bonding motif, three incorporating neutral
 carboxylic acid molecules
;
_journal_coeditor_code BM3101
_journal_issue 3
_journal_name_full 'Acta Crystallographica Section C'
_journal_page_first o92
_journal_page_last o99
_journal_paper_doi 10.1107/S0108270111003714
_journal_volume 67
_journal_year 2011
_chemical_formula_iupac 'C3 H8 N + , C7 H5 O2 -, C7 H6 O2'
_chemical_formula_moiety 'C3 H8 N +, C7 H5 O2 -, C7 H6 O2'
_chemical_formula_sum 'C17 H19 N O4'
_chemical_formula_weight 301.33
_chemical_name_systematic
;
cyclopropylammonium benzoate--benzoic acid (1/1)
;
_space_group_IT_number 14
_symmetry_cell_setting monoclinic
_symmetry_space_group_name_Hall '-P 2ybc'
_symmetry_space_group_name_H-M 'P 1 21/c 1'
_audit_creation_method 'WinGX routine CIF_UPDATE'
_cell_angle_alpha 90
_cell_angle_beta 114.199(2)
_cell_angle_gamma 90
_cell_formula_units_Z 4
_cell_length_a 15.3307(10)
_cell_length_b 6.3703(3)
_cell_length_c 17.9989(11)
_cell_measurement_reflns_used 1969
_cell_measurement_temperature 173(2)
_cell_measurement_theta_max 27.64
_cell_measurement_theta_min 2.91
_cell_volume 1603.33(16)
_computing_cell_refinement 'SAINT-Plus (Bruker, 2004)'
_computing_data_collection 'APEX2 (Bruker, 2005)'
_computing_data_reduction
;
SAINT-Plus (Bruker, 2004) and XPREP (Bruker, 2004)
;
_computing_molecular_graphics
;
ORTEP-3 for Windows (Farrugia, 1997) and DIAMOND (Brandenburg,
1999)
;
_computing_publication_material
;
WinGX (Farrugia, 1999) and PLATON (Spek, 2009)
;
_computing_structure_refinement 'SHELXL97 (Sheldrick, 2008)'
_computing_structure_solution 'SHELXS97 (Sheldrick, 2008)'
_diffrn_ambient_temperature 173(2)
_diffrn_measured_fraction_theta_full 1
_diffrn_measured_fraction_theta_max 1
_diffrn_measurement_device_type 'Bruker APEXII CCD area-detector'
_diffrn_measurement_method \w
_diffrn_radiation_type MoK\a
_diffrn_radiation_wavelength 0.71073
_diffrn_reflns_av_R_equivalents 0.0284
_diffrn_reflns_limit_h_max 20
_diffrn_reflns_limit_h_min -14
_diffrn_reflns_limit_k_max 8
_diffrn_reflns_limit_k_min -7
_diffrn_reflns_limit_l_max 21
_diffrn_reflns_limit_l_min -23
_diffrn_reflns_number 9730
_diffrn_reflns_theta_full 27.99
_diffrn_reflns_theta_max 27.99
_diffrn_reflns_theta_min 1.46
_diffrn_standards_number 0
_exptl_absorpt_coefficient_mu 0.089
_exptl_absorpt_correction_T_max 0.9911
_exptl_absorpt_correction_T_min 0.9704
_exptl_absorpt_correction_type multi-scan
_exptl_absorpt_process_details '(SADABS; Sheldrick, 1996)'
_exptl_crystal_colour colourless
_exptl_crystal_density_diffrn 1.248
_exptl_crystal_density_meas 0
_exptl_crystal_density_method 'not measured'
_exptl_crystal_description block
_exptl_crystal_F_000 640
_exptl_crystal_size_max 0.34
_exptl_crystal_size_mid 0.2
_exptl_crystal_size_min 0.1
_refine_diff_density_max 0.194
_refine_diff_density_min -0.191
_refine_ls_extinction_method none
_refine_ls_goodness_of_fit_ref 1.004
_refine_ls_hydrogen_treatment constr
_refine_ls_matrix_type full
_refine_ls_number_parameters 200
_refine_ls_number_reflns 3876
_refine_ls_number_restraints 0
_refine_ls_restrained_S_all 1.004
_refine_ls_R_factor_gt 0.0444
_refine_ls_shift/su_max 0.006
_refine_ls_structure_factor_coef Fsqd
_refine_ls_weighting_details 'calc w = 1/[\s^2^(Fo^2^)+(0.0437P)^2^+0.2204P] where P=(Fo^2^+2Fc^2^)/3'
_refine_ls_weighting_scheme calc
_refine_ls_wR_factor_ref 0.11
_reflns_number_gt 2461
_reflns_number_total 3876
_reflns_threshold_expression I>2\s(I)
_cod_data_source_file bm3101.cif
_cod_data_source_block V
_cod_original_sg_symbol_H-M 'P 21/c'
_cod_database_code 2018002
_cod_database_fobs_code 2018002

loop_
_symmetry_equiv_pos_as_xyz
'x, y, z'
'-x, y+1/2, -z+1/2'
'-x, -y, -z'
'x, -y-1/2, z-1/2'

loop_
_atom_site_type_symbol
_atom_site_label
_atom_site_fract_x
_atom_site_fract_y
_atom_site_fract_z
_atom_site_U_iso_or_equiv
_atom_site_adp_type
_atom_site_calc_flag
_atom_site_refinement_flags
_atom_site_occupancy
_atom_site_disorder_assembly
_atom_site_disorder_group
C C1 0.78280(10) 0.1676(2) 0.57876(9) 0.0314(3) Uani d . 1 . .
C C2 0.86076(12) 0.2719(3) 0.63506(11) 0.0472(4) Uani d . 1 . .
H H2 0.8528 0.4085 0.6525 0.057 Uiso calc R 1 . .
C C3 0.95012(14) 0.1798(3) 0.66630(12) 0.0609(5) Uani d . 1 . .
H H3A 1.0031 0.2535 0.705 0.073 Uiso calc R 1 . .
C C4 0.96290(14) -0.0170(3) 0.64184(12) 0.0581(5) Uani d . 1 . .
H H4 1.0246 -0.0795 0.6631 0.07 Uiso calc R 1 . .
C C5 0.88607(14) -0.1231(3) 0.58644(14) 0.0562(5) Uani d . 1 . .
H H5 0.8943 -0.2604 0.5698 0.067 Uiso calc R 1 . .
C C6 0.79663(12) -0.0313(2) 0.55471(12) 0.0448(4) Uani d . 1 . .
H H6 0.7439 -0.1056 0.5159 0.054 Uiso calc R 1 . .
C C7 0.68468(11) 0.2651(2) 0.54413(9) 0.0311(3) Uani d . 1 . .
O O1 0.67544(8) 0.45045(15) 0.56561(7) 0.0443(3) Uani d . 1 . .
O O2 0.61583(7) 0.16305(15) 0.49517(7) 0.0365(3) Uani d . 1 . .
C C8 0.76369(10) 0.9573(2) 0.77606(9) 0.0323(3) Uani d . 1 . .
C C9 0.83615(12) 0.8712(3) 0.84356(11) 0.0450(4) Uani d . 1 . .
H H9 0.8564 0.7312 0.8416 0.054 Uiso calc R 1 . .
C C10 0.87921(14) 0.9873(3) 0.91361(12) 0.0588(5) Uani d . 1 . .
H H10 0.9293 0.9273 0.9597 0.071 Uiso calc R 1 . .
C C11 0.85028(14) 1.1892(3) 0.91732(12) 0.0566(5) Uani d . 1 . .
H H11 0.88 1.2686 0.9659 0.068 Uiso calc R 1 . .
C C12 0.77849(14) 1.2758(3) 0.85077(12) 0.0522(5) Uani d . 1 . .
H H12 0.7584 1.4156 0.8534 0.063 Uiso calc R 1 . .
C C13 0.73478(12) 1.1614(2) 0.77958(10) 0.0400(4) Uani d . 1 . .
H H13 0.6852 1.2227 0.7334 0.048 Uiso calc R 1 . .
C C14 0.71382(11) 0.8330(2) 0.70051(10) 0.0334(3) Uani d . 1 . .
O O3 0.75692(9) 0.65301(16) 0.70143(7) 0.0496(3) Uani d . 1 . .
H H3 0.7265 0.5879 0.6578 0.074 Uiso calc R 1 . .
O O4 0.64141(8) 0.88983(16) 0.64465(7) 0.0418(3) Uani d . 1 . .
C C15 0.52382(12) 0.7411(2) 0.38333(10) 0.0389(4) Uani d . 1 . .
H H15 0.4869 0.862 0.3497 0.047 Uiso calc R 1 . .
C C16 0.59417(14) 0.6443(3) 0.35686(12) 0.0518(5) Uani d . 1 . .
H H16A 0.6539 0.5879 0.3995 0.062 Uiso calc R 1 . .
H H16B 0.6012 0.706 0.3091 0.062 Uiso calc R 1 . .
C C17 0.50236(13) 0.5329(3) 0.34255(11) 0.0509(5) Uani d . 1 . .
H H17A 0.4528 0.5263 0.286 0.061 Uiso calc R 1 . .
H H17B 0.5056 0.4082 0.3764 0.061 Uiso calc R 1 . .
N N1 0.54718(9) 0.75446(18) 0.47059(8) 0.0335(3) Uani d . 1 . .
H H1A 0.5832 0.6415 0.4965 0.05 Uiso calc R 1 . .
H H1B 0.4922 0.7558 0.4785 0.05 Uiso calc R 1 . .
H H1C 0.5807 0.8744 0.4911 0.05 Uiso calc R 1 . .

loop_
_atom_site_aniso_label
_atom_site_aniso_U_11
_atom_site_aniso_U_22
_atom_site_aniso_U_33
_atom_site_aniso_U_12
_atom_site_aniso_U_13
_atom_site_aniso_U_23
C1 0.0332(8) 0.0275(7) 0.0386(8) 0.0015(6) 0.0199(7) 0.0018(6)
C2 0.0374(10) 0.0518(10) 0.0524(11) 0.0007(8) 0.0183(9) -0.0137(9)
C3 0.0375(11) 0.0867(15) 0.0537(12) 0.0043(10) 0.0138(9) -0.0147(11)
C4 0.0419(11) 0.0736(13) 0.0646(13) 0.0224(10) 0.0276(10) 0.0162(11)
C5 0.0542(12) 0.0368(9) 0.0930(16) 0.0112(8) 0.0458(12) 0.0070(10)
C6 0.0400(10) 0.0290(8) 0.0731(13) -0.0017(7) 0.0309(9) -0.0052(8)
C7 0.0362(9) 0.0238(7) 0.0372(8) 0.0000(6) 0.0191(7) -0.0016(6)
O1 0.0470(7) 0.0273(5) 0.0518(7) 0.0073(5) 0.0135(6) -0.0102(5)
O2 0.0338(6) 0.0269(5) 0.0474(7) -0.0024(4) 0.0153(5) -0.0058(5)
C8 0.0319(8) 0.0314(7) 0.0367(8) -0.0034(6) 0.0173(7) -0.0025(6)
C9 0.0403(10) 0.0418(9) 0.0465(11) 0.0012(7) 0.0111(8) -0.0013(8)
C10 0.0504(12) 0.0685(13) 0.0426(11) -0.0042(10) 0.0039(9) -0.0027(10)
C11 0.0583(13) 0.0671(13) 0.0436(11) -0.0208(10) 0.0202(10) -0.0218(10)
C12 0.0608(13) 0.0410(9) 0.0587(12) -0.0085(9) 0.0286(11) -0.0171(9)
C13 0.0437(10) 0.0332(8) 0.0418(9) -0.0020(7) 0.0161(8) -0.0042(7)
C14 0.0373(9) 0.0284(7) 0.0375(9) 0.0006(6) 0.0185(8) -0.0003(7)
O3 0.0580(8) 0.0351(6) 0.0466(7) 0.0120(5) 0.0122(6) -0.0084(5)
O4 0.0403(7) 0.0395(6) 0.0402(7) 0.0038(5) 0.0111(6) -0.0062(5)
C15 0.0409(10) 0.0313(8) 0.0432(9) 0.0071(7) 0.0157(8) -0.0023(7)
C16 0.0576(12) 0.0535(11) 0.0557(12) 0.0132(9) 0.0349(10) 0.0058(9)
C17 0.0601(12) 0.0408(9) 0.0470(10) 0.0037(8) 0.0171(9) -0.0121(8)
N1 0.0292(7) 0.0244(6) 0.0470(8) -0.0014(5) 0.0158(6) -0.0084(6)

loop_
_atom_type_symbol
_atom_type_description
_atom_type_scat_dispersion_real
_atom_type_scat_dispersion_imag
_atom_type_scat_source
C C 0.0033 0.0016 'International Tables Vol C Tables 4.2.6.8 and 6.1.1.4'
H H 0 0 'International Tables Vol C Tables 4.2.6.8 and 6.1.1.4'
N N 0.0061 0.0033 'International Tables Vol C Tables 4.2.6.8 and 6.1.1.4'
O O 0.0106 0.006 'International Tables Vol C Tables 4.2.6.8 and 6.1.1.4'

loop_
_geom_angle_atom_site_label_1
_geom_angle_atom_site_label_2
_geom_angle_atom_site_label_3
_geom_angle_site_symmetry_1
_geom_angle_site_symmetry_3
_geom_angle
_geom_angle_publ_flag
C2 C1 C6 . . 118.24(15) ?
C2 C1 C7 . . 121.51(13) ?
C6 C1 C7 . . 120.24(14) ?
C1 C2 C3 . . 120.72(16) ?
C1 C2 H2 . . 119.6 ?
C3 C2 H2 . . 119.6 ?
C4 C3 C2 . . 120.46(19) ?
C4 C3 H3A . . 119.8 ?
C2 C3 H3A . . 119.8 ?
C3 C4 C5 . . 119.49(17) ?
C3 C4 H4 . . 120.3 ?
C5 C4 H4 . . 120.3 ?
C4 C5 C6 . . 120.27(17) ?
C4 C5 H5 . . 119.9 ?
C6 C5 H5 . . 119.9 ?
C5 C6 C1 . . 120.81(17) ?
C5 C6 H6 . . 119.6 ?
C1 C6 H6 . . 119.6 ?
O2 C7 O1 . . 122.25(14) ?
O2 C7 C1 . . 119.36(12) ?
O1 C7 C1 . . 118.39(13) ?
C9 C8 C13 . . 119.39(15) ?
C9 C8 C14 . . 121.35(14) ?
C13 C8 C14 . . 119.24(14) ?
C10 C9 C8 . . 120.29(16) ?
C10 C9 H9 . . 119.9 ?
C8 C9 H9 . . 119.9 ?
C11 C10 C9 . . 120.39(18) ?
C11 C10 H10 . . 119.8 ?
C9 C10 H10 . . 119.8 ?
C12 C11 C10 . . 119.75(17) ?
C12 C11 H11 . . 120.1 ?
C10 C11 H11 . . 120.1 ?
C11 C12 C13 . . 120.57(17) ?
C11 C12 H12 . . 119.7 ?
C13 C12 H12 . . 119.7 ?
C12 C13 C8 . . 119.62(17) ?
C12 C13 H13 . . 120.2 ?
C8 C13 H13 . . 120.2 ?
O4 C14 O3 . . 123.73(14) ?
O4 C14 C8 . . 123.66(13) ?
O3 C14 C8 . . 112.61(14) ?
C14 O3 H3 . . 109.5 ?
N1 C15 C16 . . 118.66(14) ?
N1 C15 C17 . . 119.31(14) ?
C16 C15 C17 . . 60.80(11) ?
N1 C15 H15 . . 115.7 ?
C16 C15 H15 . . 115.7 ?
C17 C15 H15 . . 115.7 ?
C15 C16 C17 . . 59.78(11) ?
C15 C16 H16A . . 117.8 ?
C17 C16 H16A . . 117.8 ?
C15 C16 H16B . . 117.8 ?
C17 C16 H16B . . 117.8 ?
H16A C16 H16B . . 114.9 ?
C15 C17 C16 . . 59.42(11) ?
C15 C17 H17A . . 117.8 ?
C16 C17 H17A . . 117.8 ?
C15 C17 H17B . . 117.8 ?
C16 C17 H17B . . 117.8 ?
H17A C17 H17B . . 115 ?
C15 N1 H1A . . 109.5 ?
C15 N1 H1B . . 109.5 ?
H1A N1 H1B . . 109.5 ?
C15 N1 H1C . . 109.5 ?
H1A N1 H1C . . 109.5 ?
H1B N1 H1C . . 109.5 ?

loop_
_geom_bond_atom_site_label_1
_geom_bond_atom_site_label_2
_geom_bond_site_symmetry_2
_geom_bond_distance
_geom_bond_publ_flag
C1 C2 . 1.380(2) ?
C1 C6 . 1.383(2) ?
C1 C7 . 1.506(2) ?
C2 C3 . 1.380(2) ?
C2 H2 . 0.95 ?
C3 C4 . 1.369(3) ?
C3 H3A . 0.95 ?
C4 C5 . 1.369(3) ?
C4 H4 . 0.95 ?
C5 C6 . 1.381(2) ?
C5 H5 . 0.95 ?
C6 H6 . 0.95 ?
C7 O2 . 1.2454(17) ?
C7 O1 . 1.2682(16) ?
C8 C9 . 1.380(2) ?
C8 C13 . 1.383(2) ?
C8 C14 . 1.486(2) ?
C9 C10 . 1.375(2) ?
C9 H9 . 0.95 ?
C10 C11 . 1.371(3) ?
C10 H10 . 0.95 ?
C11 C12 . 1.367(3) ?
C11 H11 . 0.95 ?
C12 C13 . 1.385(2) ?
C12 H12 . 0.95 ?
C13 H13 . 0.95 ?
C14 O4 . 1.2081(18) ?
C14 O3 . 1.3200(17) ?
O3 H3 . 0.84 ?
C15 N1 . 1.463(2) ?
C15 C16 . 1.480(2) ?
C15 C17 . 1.486(2) ?
C15 H15 . 1 ?
C16 C17 . 1.501(3) ?
C16 H16A . 0.99 ?
C16 H16B . 0.99 ?
C17 H17A . 0.99 ?
C17 H17B . 0.99 ?
N1 H1A . 0.91 ?
N1 H1B . 0.91 ?
N1 H1C . 0.91 ?

loop_
_geom_hbond_atom_site_label_D
_geom_hbond_atom_site_label_H
_geom_hbond_atom_site_label_A
_geom_hbond_site_symmetry_A
_geom_hbond_distance_DH
_geom_hbond_distance_HA
_geom_hbond_distance_DA
_geom_hbond_angle_DHA
O3 H3 O1 . 0.84 1.75 2.5881(16) 173
N1 H1A O1 . 0.91 1.89 2.7901(16) 168
N1 H1B O2 3_666 0.91 1.97 2.8573(16) 165
N1 H1C O2 1_565 0.91 1.91 2.7743(15) 158

loop_
_geom_torsion_atom_site_label_1
_geom_torsion_atom_site_label_2
_geom_torsion_atom_site_label_3
_geom_torsion_atom_site_label_4
_geom_torsion_site_symmetry_1
_geom_torsion_site_symmetry_2
_geom_torsion_site_symmetry_3
_geom_torsion_site_symmetry_4
_geom_torsion
_geom_torsion_publ_flag
C6 C1 C2 C3 . . . . 0.1(3) ?
C7 C1 C2 C3 . . . . 179.85(16) ?
C1 C2 C3 C4 . . . . 0.0(3) ?
C2 C3 C4 C5 . . . . -0.5(3) ?
C3 C4 C5 C6 . . . . 0.8(3) ?
C4 C5 C6 C1 . . . . -0.7(3) ?
C2 C1 C6 C5 . . . . 0.2(2) ?
C7 C1 C6 C5 . . . . -179.53(15) ?
C2 C1 C7 O2 . . . . -178.00(15) ?
C6 C1 C7 O2 . . . . 1.7(2) ?
C2 C1 C7 O1 . . . . 2.6(2) ?
C6 C1 C7 O1 . . . . -177.69(14) ?
C13 C8 C9 C10 . . . . 0.0(2) ?
C14 C8 C9 C10 . . . . -177.98(16) ?
C8 C9 C10 C11 . . . . 0.4(3) ?
C9 C10 C11 C12 . . . . -0.3(3) ?
C10 C11 C12 C13 . . . . -0.1(3) ?
C11 C12 C13 C8 . . . . 0.4(3) ?
C9 C8 C13 C12 . . . . -0.3(2) ?
C14 C8 C13 C12 . . . . 177.63(15) ?
C9 C8 C14 O4 . . . . 168.67(15) ?
C13 C8 C14 O4 . . . . -9.3(2) ?
C9 C8 C14 O3 . . . . -10.8(2) ?
C13 C8 C14 O3 . . . . 171.22(14) ?
N1 C15 C16 C17 . . . . 109.49(16) ?
N1 C15 C17 C16 . . . . -108.45(17) ?

loop_
_cod_related_entry_id
_cod_related_entry_database
_cod_related_entry_code
1 ChemSpider 30654293
